data_4509625
loop_
_publ_author_name
'Li, Jinpeng'
'Li, Linke'
'Hou, Hongwei'
'Fan, Yaoting'

_publ_section_title
;
 Study on the Reaction of Polymeric Zinc Ferrocenyl Carboxylate with
 Pb(II) or Cd(II)
;
_journal_issue 10
_journal_name_full 'Crystal Growth &amp; Design'
_journal_page_first 4504
_journal_paper_doi 10.1021/cg9005218
_journal_volume 9
_journal_year 2009
_chemical_formula_sum 'C35 H30 Cd Cl2 Fe2 O8'
_chemical_formula_weight 873.59
_chemical_name_systematic
; 
 ? 
;
_space_group_IT_number 62
_symmetry_cell_setting orthorhombic
_symmetry_space_group_name_Hall '-P 2ac 2n'
_symmetry_space_group_name_H-M 'P n m a'
_atom_sites_solution_hydrogens geom
_atom_sites_solution_primary direct
_atom_sites_solution_secondary difmap
_audit_creation_method SHELXL-97
_cell_angle_alpha 90.00
_cell_angle_beta 90.00
_cell_angle_gamma 90.00
_cell_formula_units_Z 4
_cell_length_a 8.4181(13)
_cell_length_b 45.214(7)
_cell_length_c 9.7430(15)
_cell_measurement_reflns_used 368
_cell_measurement_temperature 291(2)
_cell_measurement_theta_max 25.1
_cell_measurement_theta_min 2
_cell_volume 3708.3(10)
_computing_cell_refinement 'Bruker SMART'
_computing_data_collection 'Bruker SMART'
_computing_data_reduction 'Bruker SMART'
_computing_molecular_graphics 'Bruker SHELXTL'
_computing_publication_material 'Bruker SHELXTL'
_computing_structure_refinement 'SHELXL-97 (Sheldrick, 1997)'
_computing_structure_solution 'SHELXS-97 (Sheldrick, 1990)'
_diffrn_ambient_temperature 291(2)
_diffrn_detector_area_resol_mean 0
_diffrn_measured_fraction_theta_full 0.999
_diffrn_measured_fraction_theta_max 0.999
_diffrn_measurement_device_type 'CCD area detector'
_diffrn_measurement_method 'phi and omega scans'
_diffrn_radiation_monochromator graphite
_diffrn_radiation_source 'fine-focus sealed tube'
_diffrn_radiation_type MoK\a
_diffrn_radiation_wavelength 0.71073
_diffrn_reflns_av_R_equivalents 0.0262
_diffrn_reflns_av_sigmaI/netI 0.0219
_diffrn_reflns_limit_h_max 6
_diffrn_reflns_limit_h_min -10
_diffrn_reflns_limit_k_max 58
_diffrn_reflns_limit_k_min -57
_diffrn_reflns_limit_l_max 12
_diffrn_reflns_limit_l_min -12
_diffrn_reflns_number 20731
_diffrn_reflns_theta_full 27.50
_diffrn_reflns_theta_max 27.50
_diffrn_reflns_theta_min 2.49
_diffrn_standards_decay_% 0
_diffrn_standards_interval_count 0
_diffrn_standards_interval_time 0
_diffrn_standards_number 0
_exptl_absorpt_coefficient_mu 1.531
_exptl_absorpt_correction_T_max 0.5794
_exptl_absorpt_correction_T_min 0.5148
_exptl_absorpt_correction_type multi-scan
_exptl_crystal_colour red
_exptl_crystal_density_diffrn 1.565
_exptl_crystal_density_method 'not measured'
_exptl_crystal_description prismatic
_exptl_crystal_F_000 1752
_exptl_crystal_size_max 0.50
_exptl_crystal_size_mid 0.44
_exptl_crystal_size_min 0.40
_refine_diff_density_max 1.413
_refine_diff_density_min -1.391
_refine_diff_density_rms 0.138
_refine_ls_extinction_coef 0.00029(11)
_refine_ls_extinction_expression Fc^*^=kFc[1+0.001xFc^2^\l^3^/sin(2\q)]^-1/4^
_refine_ls_extinction_method SHELXL
_refine_ls_goodness_of_fit_ref 1.186
_refine_ls_hydrogen_treatment fixed
_refine_ls_matrix_type full
_refine_ls_number_parameters 217
_refine_ls_number_reflns 4316
_refine_ls_number_restraints 1
_refine_ls_restrained_S_all 1.186
_refine_ls_R_factor_all 0.0824
_refine_ls_R_factor_gt 0.0723
_refine_ls_shift/su_max 0.001
_refine_ls_shift/su_mean 0.000
_refine_ls_structure_factor_coef Fsqd
_refine_ls_weighting_details 'calc w=1/[\s^2^(Fo^2^)+(0.0951P)^2^+11.5827P] where P=(Fo^2^+2Fc^2^)/3'
_refine_ls_weighting_scheme calc
_refine_ls_wR_factor_gt 0.2023
_refine_ls_wR_factor_ref 0.2101
_reflns_number_gt 3648
_reflns_number_total 4316
_reflns_threshold_expression >2sigma(I)
_cod_data_source_file cg9005218sup1.cif
_cod_data_source_block 5
_cod_depositor_comments
;
The following automatic conversions were performed:

'_symmetry_cell_setting' value 'Orthorhombic' changed to
'orthorhombic' according to
/home/saulius/struct/CIF-dictionaries/cif_core.dic dictionary named
'cif_core.dic' version 2.4.2 from 2011-04-26.

Automatic conversion script
Id: cif_fix_values 1891 2012-01-12 08:04:46Z andrius 
;
_cod_original_sg_symbol_H-M Pnma
_cod_database_code 4509625

loop_
_symmetry_equiv_pos_as_xyz
'x, y, z'
'-x+1/2, -y, z+1/2'
'-x, y+1/2, -z'
'x+1/2, -y+1/2, -z+1/2'
'-x, -y, -z'
'x-1/2, y, -z-1/2'
'x, -y-1/2, z'
'-x-1/2, y-1/2, z-1/2'

loop_
_atom_site_label
_atom_site_type_symbol
_atom_site_fract_x
_atom_site_fract_y
_atom_site_fract_z
_atom_site_U_iso_or_equiv
_atom_site_adp_type
_atom_site_occupancy
_atom_site_symmetry_multiplicity
_atom_site_calc_flag
_atom_site_refinement_flags
Cd1 Cd 1.22428(4) 0.2500 0.56148(4) 0.05917(10) Uani 1 2 d S
Fe1 Fe 0.68456(5) 0.053904(8) 0.51198(4) 0.03608(9) Uani 1 1 d .
Cl1 Cl 1.24267(16) 0.14610(2) 0.37212(14) 0.1071(4) Uani 1 1 d .
O1 O 1.0081(4) 0.21454(5) 0.5859(4) 0.1040(13) Uani 1 1 d .
O2 O 1.2473(4) 0.19890(6) 0.5616(4) 0.0985(13) Uani 1 1 d .
C1 C 1.1033(5) 0.19397(6) 0.5745(4) 0.0617(10) Uani 1 1 d .
C2 C 1.0412(4) 0.16267(6) 0.5810(3) 0.0522(8) Uani 1 1 d .
C3 C 0.9310(5) 0.15487(7) 0.6763(4) 0.0703(11) Uani 1 1 d .
H3 H 0.8932 0.1694 0.7358 0.084 Uiso 1 1 calc R
C4 C 0.8721(5) 0.12628(7) 0.6892(4) 0.0632(10) Uani 1 1 d .
H4 H 0.7974 0.1220 0.7567 0.076 Uiso 1 1 calc R
C5 C 0.9241(3) 0.10416(6) 0.6021(3) 0.0416(7) Uani 1 1 d .
C6 C 1.0382(4) 0.11138(6) 0.5050(3) 0.0514(8) Uani 1 1 d .
H6A H 1.0753 0.0968 0.4457 0.062 Uiso 1 1 calc R
C7 C 1.0983(4) 0.13998(6) 0.4945(3) 0.0522(9) Uani 1 1 d .
C8 C 0.8674(3) 0.07340(6) 0.6165(3) 0.0397(6) Uani 1 1 d .
C9 C 0.7483(3) 0.06328(7) 0.7098(3) 0.0435(7) Uani 1 1 d .
H9 H 0.6884 0.0756 0.7745 0.052 Uiso 1 1 calc R
C10 C 0.7318(4) 0.03220(7) 0.6921(3) 0.0496(8) Uani 1 1 d .
H10 H 0.6577 0.0194 0.7421 0.060 Uiso 1 1 calc R
C11 C 0.8375(4) 0.02302(6) 0.5881(3) 0.0496(8) Uani 1 1 d .
H11 H 0.8501 0.0028 0.5541 0.060 Uiso 1 1 calc R
C12 C 0.9233(3) 0.04796(6) 0.5425(3) 0.0427(7) Uani 1 1 d .
H12 H 1.0051 0.0480 0.4709 0.051 Uiso 1 1 calc R
C13 C 0.6426(5) 0.05813(11) 0.3081(3) 0.0796(13) Uani 1 1 d .
H13 H 0.7209 0.0570 0.2338 0.095 Uiso 1 1 calc R
C14 C 0.5525(5) 0.03498(9) 0.3615(4) 0.0702(11) Uani 1 1 d .
H14 H 0.5585 0.0142 0.3326 0.084 Uiso 1 1 calc R
C15 C 0.4541(4) 0.04600(9) 0.4612(4) 0.0646(10) Uani 1 1 d .
H15 H 0.3784 0.0344 0.5156 0.077 Uiso 1 1 calc R
C16 C 0.4790(4) 0.07588(9) 0.4724(4) 0.0640(10) Uani 1 1 d .
H16 H 0.4240 0.0892 0.5359 0.077 Uiso 1 1 calc R
C17 C 0.5936(5) 0.08403(8) 0.3802(4) 0.0688(10) Uani 1 1 d .
H17 H 0.6336 0.1041 0.3653 0.083 Uiso 1 1 calc R
O3 O 1.2763(6) 0.2500 0.7995(5) 0.0586(11) Uiso 0.70 2 d SP
O4 O 1.2376(9) 0.2500 0.3183(9) 0.161(3) Uiso 1 2 d S
O5 O 1.4967(10) 0.2500 0.5375(8) 0.155(3) Uiso 1 2 d S
O3' O 1.0726(19) 0.2500 0.7792(16) 0.094(4) Uiso 0.30 2 d SP
O6 O 1.6339(10) 0.1837(2) 0.4612(8) 0.191(5) Uiso 0.50 1 d PD
C18 C 1.5492(13) 0.1996(3) 0.3630(10) 0.168(6) Uiso 0.50 1 d PD

loop_
_atom_site_aniso_label
_atom_site_aniso_U_11
_atom_site_aniso_U_22
_atom_site_aniso_U_33
_atom_site_aniso_U_23
_atom_site_aniso_U_13
_atom_site_aniso_U_12
Cd1 0.05319(17) 0.03655(14) 0.0878(2) 0.000 -0.00086(18) 0.000
Fe1 0.03942(18) 0.03577(17) 0.03304(16) 0.00009(13) -0.00187(15) 0.00042(15)
Cl1 0.1403(8) 0.0645(5) 0.1164(7) -0.0198(5) 0.0653(6) -0.0411(5)
O1 0.093(2) 0.0347(11) 0.184(3) -0.0007(16) 0.021(2) 0.0083(13)
O2 0.083(2) 0.0402(12) 0.172(3) -0.0087(17) -0.017(2) -0.0049(13)
C1 0.077(2) 0.0295(12) 0.079(2) -0.0050(13) -0.0090(19) -0.0021(14)
C2 0.0685(19) 0.0288(11) 0.0591(16) -0.0034(11) -0.0053(15) 0.0028(13)
C3 0.080(2) 0.0373(14) 0.094(2) -0.0183(15) 0.021(2) 0.0089(15)
C4 0.079(2) 0.0409(14) 0.0699(18) -0.0067(14) 0.0233(18) 0.0037(15)
C5 0.0427(13) 0.0406(12) 0.0415(12) -0.0033(10) -0.0041(12) 0.0002(11)
C6 0.0636(18) 0.0363(12) 0.0542(15) -0.0082(11) 0.0043(14) -0.0084(13)
C7 0.0657(19) 0.0375(13) 0.0535(15) -0.0027(12) 0.0058(15) -0.0059(14)
C8 0.0362(12) 0.0442(12) 0.0389(12) -0.0002(10) -0.0039(11) 0.0019(11)
C9 0.0442(14) 0.0542(14) 0.0321(11) 0.0026(11) -0.0057(11) -0.0046(12)
C10 0.0529(15) 0.0526(14) 0.0434(13) 0.0114(12) -0.0087(13) -0.0058(13)
C11 0.0499(15) 0.0368(12) 0.0622(16) 0.0068(12) -0.0068(14) 0.0027(12)
C12 0.0403(13) 0.0349(11) 0.0529(14) 0.0025(11) 0.0005(12) 0.0036(11)
C13 0.065(2) 0.142(4) 0.0317(13) 0.0076(19) -0.0026(14) 0.022(2)
C14 0.085(2) 0.0647(19) 0.0605(17) -0.0090(15) -0.0329(17) 0.0014(19)
C15 0.0459(16) 0.083(2) 0.0645(18) 0.0133(17) -0.0131(15) -0.0049(17)
C16 0.0568(18) 0.080(2) 0.0550(16) -0.0057(16) -0.0136(15) 0.0228(17)
C17 0.079(2) 0.0522(15) 0.0749(19) 0.0248(14) -0.0293(18) -0.0062(16)

loop_
_atom_type_symbol
_atom_type_description
_atom_type_scat_dispersion_real
_atom_type_scat_dispersion_imag
_atom_type_scat_source
C C 0.0033 0.0016 'International Tables Vol C Tables 4.2.6.8 and 6.1.1.4'
H H 0.0000 0.0000 'International Tables Vol C Tables 4.2.6.8 and 6.1.1.4'
O O 0.0106 0.0060 'International Tables Vol C Tables 4.2.6.8 and 6.1.1.4'
Cl Cl 0.1484 0.1585 'International Tables Vol C Tables 4.2.6.8 and 6.1.1.4'
Fe Fe 0.3463 0.8444 'International Tables Vol C Tables 4.2.6.8 and 6.1.1.4'
Cd Cd -0.8075 1.2024 'International Tables Vol C Tables 4.2.6.8 and 6.1.1.4'

loop_
_geom_angle_atom_site_label_1
_geom_angle_atom_site_label_2
_geom_angle_atom_site_label_3
_geom_angle
_geom_angle_site_symmetry_1
_geom_angle_site_symmetry_3
O5 Cd1 O2 85.24(8) . 7_565
O5 Cd1 O2 85.24(8) . .
O2 Cd1 O2 170.43(16) 7_565 .
O5 Cd1 O3 85.1(2) . .
O2 Cd1 O3 89.10(10) 7_565 .
O2 Cd1 O3 89.10(10) . .
O5 Cd1 O4 81.5(3) . .
O2 Cd1 O4 89.79(11) 7_565 .
O2 Cd1 O4 89.79(11) . .
O3 Cd1 O4 166.6(2) . .
O5 Cd1 O1 138.83(7) . .
O2 Cd1 O1 135.88(11) 7_565 .
O2 Cd1 O1 53.60(11) . .
O3 Cd1 O1 92.45(13) . .
O4 Cd1 O1 97.63(17) . .
O5 Cd1 O1 138.83(7) . 7_565
O2 Cd1 O1 53.60(11) 7_565 7_565
O2 Cd1 O1 135.88(11) . 7_565
O3 Cd1 O1 92.45(13) . 7_565
O4 Cd1 O1 97.63(17) . 7_565
O1 Cd1 O1 82.29(14) . 7_565
O5 Cd1 O3' 126.9(4) . .
O2 Cd1 O3' 92.45(10) 7_565 .
O2 Cd1 O3' 92.45(10) . .
O3 Cd1 O3' 41.7(4) . .
O4 Cd1 O3' 151.7(4) . .
O1 Cd1 O3' 62.1(3) . .
O1 Cd1 O3' 62.1(3) 7_565 .
O5 Cd1 C1 112.05(8) . 7_565
O2 Cd1 C1 26.81(11) 7_565 7_565
O2 Cd1 C1 162.68(12) . 7_565
O3 Cd1 C1 91.35(9) . 7_565
O4 Cd1 C1 93.66(10) . 7_565
O1 Cd1 C1 109.09(11) . 7_565
O1 Cd1 C1 26.80(11) 7_565 7_565
O3' Cd1 C1 76.59(14) . 7_565
O5 Cd1 C1 112.05(8) . .
O2 Cd1 C1 162.68(12) 7_565 .
O2 Cd1 C1 26.81(11) . .
O3 Cd1 C1 91.35(9) . .
O4 Cd1 C1 93.66(11) . .
O1 Cd1 C1 26.80(11) . .
O1 Cd1 C1 109.08(11) 7_565 .
O3' Cd1 C1 76.59(14) . .
C1 Cd1 C1 135.88(17) 7_565 .
C17 Fe1 C13 41.26(17) . .
C17 Fe1 C14 67.55(15) . .
C13 Fe1 C14 40.19(17) . .
C17 Fe1 C16 39.45(15) . .
C13 Fe1 C16 67.63(15) . .
C14 Fe1 C16 66.58(15) . .
C17 Fe1 C15 66.60(16) . .
C13 Fe1 C15 67.16(16) . .
C14 Fe1 C15 39.43(16) . .
C16 Fe1 C15 39.43(16) . .
C17 Fe1 C11 158.61(15) . .
C13 Fe1 C11 122.06(15) . .
C14 Fe1 C11 108.65(14) . .
C16 Fe1 C11 160.32(14) . .
C15 Fe1 C11 124.79(14) . .
C17 Fe1 C8 108.10(13) . .
C13 Fe1 C8 125.36(15) . .
C14 Fe1 C8 162.52(14) . .
C16 Fe1 C8 121.64(13) . .
C15 Fe1 C8 156.16(14) . .
C11 Fe1 C8 68.83(11) . .
C17 Fe1 C9 123.92(13) . .
C13 Fe1 C9 161.80(16) . .
C14 Fe1 C9 155.80(14) . .
C16 Fe1 C9 107.53(13) . .
C15 Fe1 C9 121.07(13) . .
C11 Fe1 C9 68.51(12) . .
C8 Fe1 C9 40.87(11) . .
C17 Fe1 C12 123.49(14) . .
C13 Fe1 C12 109.00(14) . .
C14 Fe1 C12 125.93(14) . .
C16 Fe1 C12 157.92(14) . .
C15 Fe1 C12 161.39(14) . .
C11 Fe1 C12 40.36(11) . .
C8 Fe1 C12 41.09(11) . .
C9 Fe1 C12 68.47(11) . .
C17 Fe1 C10 159.98(14) . .
C13 Fe1 C10 156.66(16) . .
C14 Fe1 C10 121.53(14) . .
C16 Fe1 C10 124.20(14) . .
C15 Fe1 C10 108.02(14) . .
C11 Fe1 C10 40.38(13) . .
C8 Fe1 C10 68.52(12) . .
C9 Fe1 C10 40.66(12) . .
C12 Fe1 C10 67.82(12) . .
C1 O1 Cd1 90.2(2) . .
C1 O2 Cd1 95.6(2) . .
O1 C1 O2 120.6(3) . .
O1 C1 C2 118.6(3) . .
O2 C1 C2 120.8(3) . .
O1 C1 Cd1 63.05(19) . .
O2 C1 Cd1 57.58(17) . .
C2 C1 Cd1 178.3(3) . .
C3 C2 C7 116.9(3) . .
C3 C2 C1 120.5(3) . .
C7 C2 C1 122.5(3) . .
C2 C3 C4 123.1(3) . .
C2 C3 H3 118.4 . .
C4 C3 H3 118.4 . .
C5 C4 C3 120.3(3) . .
C5 C4 H4 119.9 . .
C3 C4 H4 119.9 . .
C4 C5 C6 117.9(3) . .
C4 C5 C8 121.3(3) . .
C6 C5 C8 120.7(2) . .
C5 C6 C7 121.4(3) . .
C5 C6 H6A 119.3 . .
C7 C6 H6A 119.3 . .
C6 C7 C2 120.5(3) . .
C6 C7 Cl1 117.1(2) . .
C2 C7 Cl1 122.4(2) . .
C9 C8 C12 107.0(2) . .
C9 C8 C5 126.1(2) . .
C12 C8 C5 126.9(2) . .
C9 C8 Fe1 69.57(15) . .
C12 C8 Fe1 69.60(16) . .
C5 C8 Fe1 126.99(19) . .
C10 C9 C8 107.9(2) . .
C10 C9 Fe1 69.82(16) . .
C8 C9 Fe1 69.56(15) . .
C10 C9 H9 126.0 . .
C8 C9 H9 126.0 . .
Fe1 C9 H9 126.0 . .
C11 C10 C9 108.4(3) . .
C11 C10 Fe1 69.42(17) . .
C9 C10 Fe1 69.52(16) . .
C11 C10 H10 125.8 . .
C9 C10 H10 125.8 . .
Fe1 C10 H10 125.8 . .
C12 C11 C10 108.3(3) . .
C12 C11 Fe1 70.20(17) . .
C10 C11 Fe1 70.20(17) . .
C12 C11 H11 125.9 . .
C10 C11 H11 125.9 . .
Fe1 C11 H11 125.9 . .
C11 C12 C8 108.3(3) . .
C11 C12 Fe1 69.44(17) . .
C8 C12 Fe1 69.31(16) . .
C11 C12 H12 125.8 . .
C8 C12 H12 125.8 . .
Fe1 C12 H12 125.8 . .
C14 C13 C17 106.0(3) . .
C14 C13 Fe1 70.0(2) . .
C17 C13 Fe1 69.19(19) . .
C14 C13 H13 127.0 . .
C17 C13 H13 127.0 . .
Fe1 C13 H13 127.0 . .
C15 C14 C13 108.7(4) . .
C15 C14 Fe1 70.5(2) . .
C13 C14 Fe1 69.8(2) . .
C15 C14 H14 125.6 . .
C13 C14 H14 125.6 . .
Fe1 C14 H14 125.6 . .
C14 C15 C16 108.8(3) . .
C14 C15 Fe1 70.1(2) . .
C16 C15 Fe1 70.2(2) . .
C14 C15 H15 125.6 . .
C16 C15 H15 125.6 . .
Fe1 C15 H15 125.6 . .
C17 C16 C15 108.7(3) . .
C17 C16 Fe1 69.9(2) . .
C15 C16 Fe1 70.4(2) . .
C17 C16 H16 125.6 . .
C15 C16 H16 125.6 . .
Fe1 C16 H16 125.6 . .
C16 C17 C13 107.8(3) . .
C16 C17 Fe1 70.7(2) . .
C13 C17 Fe1 69.5(2) . .
C16 C17 H17 126.1 . .
C13 C17 H17 126.1 . .
Fe1 C17 H17 126.1 . .
O3' O3 Cd1 72.8(6) . .
O3 O3' Cd1 65.5(5) . .

loop_
_geom_bond_atom_site_label_1
_geom_bond_atom_site_label_2
_geom_bond_distance
_geom_bond_site_symmetry_2
Cd1 O5 2.305(9) .
Cd1 O2 2.319(3) 7_565
Cd1 O2 2.319(3) .
Cd1 O3 2.360(5) .
Cd1 O4 2.372(9) .
Cd1 O1 2.437(3) .
Cd1 O1 2.437(3) 7_565
Cd1 O3' 2.476(16) .
Cd1 C1 2.733(3) 7_565
Cd1 C1 2.733(3) .
Fe1 C17 2.022(3) .
Fe1 C13 2.027(3) .
Fe1 C14 2.029(4) .
Fe1 C16 2.032(4) .
Fe1 C15 2.034(4) .
Fe1 C11 2.039(3) .
Fe1 C8 2.045(3) .
Fe1 C9 2.045(3) .
Fe1 C12 2.049(3) .
Fe1 C10 2.050(3) .
Cl1 C7 1.725(4) .
O1 C1 1.232(4) .
O2 C1 1.239(5) .
C1 C2 1.510(4) .
C2 C3 1.359(5) .
C2 C7 1.412(4) .
C3 C4 1.390(4) .
C3 H3 0.9300 .
C4 C5 1.383(4) .
C4 H4 0.9300 .
C5 C6 1.387(4) .
C5 C8 1.477(4) .
C6 C7 1.392(4) .
C6 H6A 0.9300 .
C8 C9 1.428(4) .
C8 C12 1.437(4) .
C9 C10 1.423(4) .
C9 H9 0.9800 .
C10 C11 1.411(4) .
C10 H10 0.9800 .
C11 C12 1.410(4) .
C11 H11 0.9800 .
C12 H12 0.9800 .
C13 C14 1.394(6) .
C13 C17 1.427(6) .
C13 H13 0.9800 .
C14 C15 1.371(5) .
C14 H14 0.9800 .
C15 C16 1.372(6) .
C15 H15 0.9800 .
C16 C17 1.368(5) .
C16 H16 0.9800 .
C17 H17 0.9800 .
O3 O3' 1.726(17) .
O6 C18 1.395(8) .

loop_
_geom_torsion_atom_site_label_1
_geom_torsion_atom_site_label_2
_geom_torsion_atom_site_label_3
_geom_torsion_atom_site_label_4
_geom_torsion
_geom_torsion_site_symmetry_1
O5 Cd1 O1 C1 -2.8(5) .
O2 Cd1 O1 C1 -179.4(2) 7_565
O2 Cd1 O1 C1 -1.1(2) .
O3 Cd1 O1 C1 -88.2(3) .
O4 Cd1 O1 C1 83.0(3) .
O1 Cd1 O1 C1 179.7(2) 7_565
O3' Cd1 O1 C1 -117.9(4) .
C1 Cd1 O1 C1 179.6(3) 7_565
O5 Cd1 O2 C1 180.0(3) .
O2 Cd1 O2 C1 173.9(11) 7_565
O3 Cd1 O2 C1 94.8(3) .
O4 Cd1 O2 C1 -98.6(3) .
O1 Cd1 O2 C1 1.1(2) .
O1 Cd1 O2 C1 2.2(4) 7_565
O3' Cd1 O2 C1 53.2(5) .
C1 Cd1 O2 C1 3.1(5) 7_565
Cd1 O1 C1 O2 1.9(4) .
Cd1 O1 C1 C2 -180.0(3) .
Cd1 O2 C1 O1 -2.0(5) .
Cd1 O2 C1 C2 179.9(3) .
O5 Cd1 C1 O1 178.0(3) .
O2 Cd1 C1 O1 1.5(6) 7_565
O2 Cd1 C1 O1 178.1(4) .
O3 Cd1 C1 O1 92.8(3) .
O4 Cd1 C1 O1 -99.7(3) .
O1 Cd1 C1 O1 -0.3(2) 7_565
O3' Cd1 C1 O1 53.4(5) .
C1 Cd1 C1 O1 -0.6(4) 7_565
O5 Cd1 C1 O2 0.0(4) .
O2 Cd1 C1 O2 -176.6(6) 7_565
O3 Cd1 C1 O2 -85.3(3) .
O4 Cd1 C1 O2 82.3(3) .
O1 Cd1 C1 O2 -178.1(4) .
O1 Cd1 C1 O2 -178.4(3) 7_565
O3' Cd1 C1 O2 -124.7(5) .
C1 Cd1 C1 O2 -178.7(2) 7_565
O5 Cd1 C1 C2 -3(9) .
O2 Cd1 C1 C2 -180(100) 7_565
O2 Cd1 C1 C2 -3(9) .
O3 Cd1 C1 C2 -88(9) .
O4 Cd1 C1 C2 79(9) .
O1 Cd1 C1 C2 179(100) .
O1 Cd1 C1 C2 179(100) 7_565
O3' Cd1 C1 C2 -128(9) .
C1 Cd1 C1 C2 178(100) 7_565
O1 C1 C2 C3 -43.1(5) .
O2 C1 C2 C3 135.1(4) .
Cd1 C1 C2 C3 138(9) .
O1 C1 C2 C7 139.9(4) .
O2 C1 C2 C7 -42.0(5) .
Cd1 C1 C2 C7 -39(9) .
C7 C2 C3 C4 -1.3(6) .
C1 C2 C3 C4 -178.6(4) .
C2 C3 C4 C5 -0.5(6) .
C3 C4 C5 C6 1.4(5) .
C3 C4 C5 C8 178.0(3) .
C4 C5 C6 C7 -0.3(5) .
C8 C5 C6 C7 -176.9(3) .
C5 C6 C7 C2 -1.6(5) .
C5 C6 C7 Cl1 178.7(3) .
C3 C2 C7 C6 2.4(5) .
C1 C2 C7 C6 179.5(3) .
C3 C2 C7 Cl1 -178.0(3) .
C1 C2 C7 Cl1 -0.8(5) .
C4 C5 C8 C9 5.1(5) .
C6 C5 C8 C9 -178.4(3) .
C4 C5 C8 C12 -173.3(3) .
C6 C5 C8 C12 3.2(4) .
C4 C5 C8 Fe1 95.5(3) .
C6 C5 C8 Fe1 -87.9(3) .
C17 Fe1 C8 C9 121.29(19) .
C13 Fe1 C8 C9 163.8(2) .
C14 Fe1 C8 C9 -166.2(4) .
C16 Fe1 C8 C9 80.1(2) .
C15 Fe1 C8 C9 48.4(4) .
C11 Fe1 C8 C9 -81.20(18) .
C12 Fe1 C8 C9 -118.2(2) .
C10 Fe1 C8 C9 -37.71(17) .
C17 Fe1 C8 C12 -120.55(18) .
C13 Fe1 C8 C12 -78.1(2) .
C14 Fe1 C8 C12 -48.0(5) .
C16 Fe1 C8 C12 -161.72(18) .
C15 Fe1 C8 C12 166.5(3) .
C11 Fe1 C8 C12 36.95(17) .
C9 Fe1 C8 C12 118.2(2) .
C10 Fe1 C8 C12 80.44(18) .
C17 Fe1 C8 C5 0.9(3) .
C13 Fe1 C8 C5 43.3(3) .
C14 Fe1 C8 C5 73.4(5) .
C16 Fe1 C8 C5 -40.3(3) .
C15 Fe1 C8 C5 -72.0(4) .
C11 Fe1 C8 C5 158.4(3) .
C9 Fe1 C8 C5 -120.4(3) .
C12 Fe1 C8 C5 121.4(3) .
C10 Fe1 C8 C5 -158.1(3) .
C12 C8 C9 C10 -0.3(3) .
C5 C8 C9 C10 -178.9(3) .
Fe1 C8 C9 C10 59.51(19) .
C12 C8 C9 Fe1 -59.80(19) .
C5 C8 C9 Fe1 121.5(3) .
C17 Fe1 C9 C10 162.7(2) .
C13 Fe1 C9 C10 -166.0(4) .
C14 Fe1 C9 C10 50.8(4) .
C16 Fe1 C9 C10 122.5(2) .
C15 Fe1 C9 C10 81.5(2) .
C11 Fe1 C9 C10 -37.06(18) .
C8 Fe1 C9 C10 -119.1(2) .
C12 Fe1 C9 C10 -80.59(18) .
C17 Fe1 C9 C8 -78.2(2) .
C13 Fe1 C9 C8 -46.9(5) .
C14 Fe1 C9 C8 169.9(3) .
C16 Fe1 C9 C8 -118.41(19) .
C15 Fe1 C9 C8 -159.34(19) .
C11 Fe1 C9 C8 82.06(18) .
C12 Fe1 C9 C8 38.53(16) .
C10 Fe1 C9 C8 119.1(2) .
C8 C9 C10 C11 -0.7(3) .
Fe1 C9 C10 C11 58.7(2) .
C8 C9 C10 Fe1 -59.35(19) .
C17 Fe1 C10 C11 -166.2(4) .
C13 Fe1 C10 C11 49.0(4) .
C14 Fe1 C10 C11 81.8(2) .
C16 Fe1 C10 C11 163.4(2) .
C15 Fe1 C10 C11 122.9(2) .
C8 Fe1 C10 C11 -82.16(19) .
C9 Fe1 C10 C11 -120.1(3) .
C12 Fe1 C10 C11 -37.74(17) .
C17 Fe1 C10 C9 -46.1(5) .
C13 Fe1 C10 C9 169.0(3) .
C14 Fe1 C10 C9 -158.12(19) .
C16 Fe1 C10 C9 -76.6(2) .
C15 Fe1 C10 C9 -117.01(19) .
C11 Fe1 C10 C9 120.1(3) .
C8 Fe1 C10 C9 37.90(16) .
C12 Fe1 C10 C9 82.32(18) .
C9 C10 C11 C12 1.4(3) .
Fe1 C10 C11 C12 60.1(2) .
C9 C10 C11 Fe1 -58.7(2) .
C17 Fe1 C11 C12 48.1(4) .
C13 Fe1 C11 C12 81.7(2) .
C14 Fe1 C11 C12 124.00(19) .
C16 Fe1 C11 C12 -163.6(4) .
C15 Fe1 C11 C12 164.69(19) .
C8 Fe1 C11 C12 -37.59(17) .
C9 Fe1 C11 C12 -81.62(18) .
C10 Fe1 C11 C12 -118.9(3) .
C17 Fe1 C11 C10 167.0(3) .
C13 Fe1 C11 C10 -159.3(2) .
C14 Fe1 C11 C10 -117.1(2) .
C16 Fe1 C11 C10 -44.7(5) .
C15 Fe1 C11 C10 -76.4(2) .
C8 Fe1 C11 C10 81.33(19) .
C9 Fe1 C11 C10 37.30(18) .
C12 Fe1 C11 C10 118.9(3) .
C10 C11 C12 C8 -1.6(3) .
Fe1 C11 C12 C8 58.5(2) .
C10 C11 C12 Fe1 -60.1(2) .
C9 C8 C12 C11 1.2(3) .
C5 C8 C12 C11 179.8(3) .
Fe1 C8 C12 C11 -58.6(2) .
C9 C8 C12 Fe1 59.78(18) .
C5 C8 C12 Fe1 -121.6(3) .
C17 Fe1 C12 C11 -161.00(19) .
C13 Fe1 C12 C11 -117.5(2) .
C14 Fe1 C12 C11 -75.9(2) .
C16 Fe1 C12 C11 165.3(3) .
C15 Fe1 C12 C11 -42.8(5) .
C8 Fe1 C12 C11 120.1(2) .
C9 Fe1 C12 C11 81.72(19) .
C10 Fe1 C12 C11 37.76(18) .
C17 Fe1 C12 C8 78.9(2) .
C13 Fe1 C12 C8 122.4(2) .
C14 Fe1 C12 C8 164.00(18) .
C16 Fe1 C12 C8 45.3(4) .
C15 Fe1 C12 C8 -162.9(4) .
C11 Fe1 C12 C8 -120.1(2) .
C9 Fe1 C12 C8 -38.33(16) .
C10 Fe1 C12 C8 -82.29(18) .
C17 Fe1 C13 C14 -116.9(3) .
C16 Fe1 C13 C14 -79.7(3) .
C15 Fe1 C13 C14 -36.8(2) .
C11 Fe1 C13 C14 81.0(3) .
C8 Fe1 C13 C14 166.5(2) .
C9 Fe1 C13 C14 -157.6(4) .
C12 Fe1 C13 C14 123.6(2) .
C10 Fe1 C13 C14 45.8(5) .
C14 Fe1 C13 C17 116.9(3) .
C16 Fe1 C13 C17 37.2(2) .
C15 Fe1 C13 C17 80.0(2) .
C11 Fe1 C13 C17 -162.2(2) .
C8 Fe1 C13 C17 -76.6(3) .
C9 Fe1 C13 C17 -40.8(5) .
C12 Fe1 C13 C17 -119.5(2) .
C10 Fe1 C13 C17 162.6(3) .
C17 C13 C14 C15 -0.2(4) .
Fe1 C13 C14 C15 60.0(3) .
C17 C13 C14 Fe1 -60.2(2) .
C17 Fe1 C14 C15 -80.0(3) .
C13 Fe1 C14 C15 -119.5(3) .
C16 Fe1 C14 C15 -37.0(2) .
C11 Fe1 C14 C15 122.5(2) .
C8 Fe1 C14 C15 -158.8(4) .
C9 Fe1 C14 C15 43.6(5) .
C12 Fe1 C14 C15 164.1(2) .
C10 Fe1 C14 C15 79.9(3) .
C17 Fe1 C14 C13 39.5(2) .
C16 Fe1 C14 C13 82.5(3) .
C15 Fe1 C14 C13 119.5(3) .
C11 Fe1 C14 C13 -118.0(2) .
C8 Fe1 C14 C13 -39.3(6) .
C9 Fe1 C14 C13 163.1(3) .
C12 Fe1 C14 C13 -76.4(3) .
C10 Fe1 C14 C13 -160.5(2) .
C13 C14 C15 C16 0.2(4) .
Fe1 C14 C15 C16 59.8(3) .
C13 C14 C15 Fe1 -59.6(3) .
C17 Fe1 C15 C14 82.6(2) .
C13 Fe1 C15 C14 37.5(2) .
C16 Fe1 C15 C14 119.6(3) .
C11 Fe1 C15 C14 -76.6(3) .
C8 Fe1 C15 C14 164.4(3) .
C9 Fe1 C15 C14 -160.7(2) .
C12 Fe1 C15 C14 -44.2(5) .
C10 Fe1 C15 C14 -118.1(2) .
C17 Fe1 C15 C16 -37.0(2) .
C13 Fe1 C15 C16 -82.1(2) .
C14 Fe1 C15 C16 -119.6(3) .
C11 Fe1 C15 C16 163.8(2) .
C8 Fe1 C15 C16 44.8(4) .
C9 Fe1 C15 C16 79.7(2) .
C12 Fe1 C15 C16 -163.8(4) .
C10 Fe1 C15 C16 122.3(2) .
C14 C15 C16 C17 -0.1(4) .
Fe1 C15 C16 C17 59.6(3) .
C14 C15 C16 Fe1 -59.7(3) .
C13 Fe1 C16 C17 -38.8(2) .
C14 Fe1 C16 C17 -82.6(2) .
C15 Fe1 C16 C17 -119.6(3) .
C11 Fe1 C16 C17 -162.5(4) .
C8 Fe1 C16 C17 80.0(2) .
C9 Fe1 C16 C17 122.5(2) .
C12 Fe1 C16 C17 46.7(4) .
C10 Fe1 C16 C17 164.1(2) .
C17 Fe1 C16 C15 119.6(3) .
C13 Fe1 C16 C15 80.8(2) .
C14 Fe1 C16 C15 37.0(2) .
C11 Fe1 C16 C15 -42.9(5) .
C8 Fe1 C16 C15 -160.4(2) .
C9 Fe1 C16 C15 -117.9(2) .
C12 Fe1 C16 C15 166.3(3) .
C10 Fe1 C16 C15 -76.3(2) .
C15 C16 C17 C13 0.0(4) .
Fe1 C16 C17 C13 59.9(3) .
C15 C16 C17 Fe1 -59.9(3) .
C14 C13 C17 C16 0.1(4) .
Fe1 C13 C17 C16 -60.6(3) .
C14 C13 C17 Fe1 60.7(3) .
C13 Fe1 C17 C16 118.5(3) .
C14 Fe1 C17 C16 79.9(2) .
C15 Fe1 C17 C16 37.0(2) .
C11 Fe1 C17 C16 163.8(3) .
C8 Fe1 C17 C16 -118.1(2) .
C9 Fe1 C17 C16 -75.8(3) .
C12 Fe1 C17 C16 -160.9(2) .
C10 Fe1 C17 C16 -41.3(5) .
C14 Fe1 C17 C13 -38.5(2) .
C16 Fe1 C17 C13 -118.5(3) .
C15 Fe1 C17 C13 -81.5(3) .
C11 Fe1 C17 C13 45.4(5) .
C8 Fe1 C17 C13 123.4(2) .
C9 Fe1 C17 C13 165.8(2) .
C12 Fe1 C17 C13 80.7(3) .
C10 Fe1 C17 C13 -159.8(4) .
O5 Cd1 O3 O3' 180.000(2) .
O2 Cd1 O3 O3' 94.70(8) 7_565
O2 Cd1 O3 O3' -94.70(8) .
O4 Cd1 O3 O3' 180.000(3) .
O1 Cd1 O3 O3' -41.19(7) .
O1 Cd1 O3 O3' 41.19(7) 7_565
C1 Cd1 O3 O3' 67.98(8) 7_565
C1 Cd1 O3 O3' -67.98(8) .
O5 Cd1 O3' O3 0.0 .
O2 Cd1 O3' O3 -85.89(9) 7_565
O2 Cd1 O3' O3 85.89(9) .
O4 Cd1 O3' O3 180.000(4) .
O1 Cd1 O3' O3 131.86(17) .
O1 Cd1 O3' O3 -131.86(17) 7_565
C1 Cd1 O3' O3 -107.68(12) 7_565
C1 Cd1 O3' O3 107.68(12) .
